data_4117226
loop_
_publ_author_name
'Wengan Wu'
'Phillip E. Fanwick'
'Richard A. Walton'

_publ_contact_author
;
     Richard A. Walton
     Department of Chemistry
     Purdue University
     W. Lafayette
     IN 47907
     USA
;
_publ_contact_author_email ritab@purdue.edu
_publ_contact_author_fax '(317) 494 0239'
_publ_contact_author_phone '(317) 494 5464'
_publ_section_title
;
 The First Example of Isomerization of a Dimetal Complex Involving the
 Switch of a Metal-Metal Bond Order from 3 to 0. Synthesis and
 Characterization of the Paramagnetic Mixed-Valence Complex Cation
 [(XylNC)(OC)Re(\m-Cl)2(\m-dppm)2ReCl(CNXyl)]+1
;
_journal_name_full 'Journal of the American Chemical Society'
_journal_page_first 13091
_journal_page_last 13092
_journal_paper_doi 10.1021/ja962910f
_journal_volume 118
_journal_year 1996
_chemical_formula_sum 'C87.21 Cl3.29 F2.13 N2 O3.13 P4 Re2 S0.71'
_chemical_formula_weight 1884.29
_chemical_name_systematic ' ?'
_space_group_IT_number 2
_symmetry_cell_setting triclinic
_symmetry_space_group_name_Hall '-P 1'
_symmetry_space_group_name_H-M 'P -1'
_atom_type_scat_source 'International Tables Vol C Tables 4.2.6.8 and 6.1.1.4'
_audit_creation_date 12-02-96
_audit_creation_method from_MolEN_and_SHELXL
_audit_update_record ' JA962910F-240'
_cell_angle_alpha 80.27(4)
_cell_angle_beta 65.06(4)
_cell_angle_gamma 83.72(4)
_cell_formula_units_Z 2
_cell_length_a 15.751(7)
_cell_length_b 16.645(7)
_cell_length_c 18.886(9)
_cell_measurement_reflns_used 25
_cell_measurement_temperature 223
_cell_measurement_theta_max 25
_cell_measurement_theta_min 11
_cell_volume 4421(4)
_computing_cell_refinement CAD4_(Enraf-Nonius,_1977)
_computing_data_collection CAD4_(Enraf-Nonius,_1977)
_computing_data_reduction PROCESS_MolEN_(Fair,_1990)
_computing_molecular_graphics ORTEP_(Johnson,_1976)
_computing_publication_material CIF_VAX_MolEN_(Fair,_1990)
_computing_structure_refinement SHELX93_(Sheldrick,_1993)
_computing_structure_solution Patterson_and_Fourier
_diffrn_ambient_temperature 223
_diffrn_measurement_device Enraf_Nonius_CAD4
_diffrn_measurement_method Enraf_Nonius_CAD4
_diffrn_radiation_type Mo-K\a
_diffrn_radiation_wavelength 0.71073
_diffrn_reflns_av_R_equivalents 0.028
_diffrn_reflns_limit_h_max 14
_diffrn_reflns_limit_h_min -17
_diffrn_reflns_limit_k_max 17
_diffrn_reflns_limit_k_min -18
_diffrn_reflns_limit_l_max 0
_diffrn_reflns_limit_l_min -20
_diffrn_reflns_number 10996
_diffrn_reflns_theta_max 22.79
_diffrn_reflns_theta_min 3.01
_diffrn_standards_interval_time 83
_diffrn_standards_number 3
_exptl_absorpt_coefficient_mu 3.022
_exptl_absorpt_correction_T_max 0.4215
_exptl_absorpt_correction_T_min 0.2780
_exptl_absorpt_correction_type refined_empirical_(Walker_&_Stuart,_1983)
_exptl_crystal_colour red
_exptl_crystal_density_diffrn 1.42
_exptl_crystal_description plate
_exptl_crystal_F_000 1870
_exptl_crystal_size_max 0.60
_exptl_crystal_size_mid 0.45
_exptl_crystal_size_min 0.15
_refine_diff_density_max 2.49
_refine_diff_density_min -1.50
_refine_ls_extinction_method none
_refine_ls_goodness_of_fit_all 1.064
_refine_ls_goodness_of_fit_obs 1.085
_refine_ls_hydrogen_treatment 'not refined, U=1.3 * Ueq of bonding atom'
_refine_ls_matrix_type full
_refine_ls_number_parameters 841
_refine_ls_number_reflns 10996
_refine_ls_number_restraints 0
_refine_ls_R_factor_all 0.070
_refine_ls_R_factor_obs 0.052
_refine_ls_shift/esd_max 0.026
_refine_ls_structure_factor_coef Fsqd
_refine_ls_weighting_details 'w=1/[\s^2^(Fo^2^)+(0.0969P)^2^+48.8517P] where P=(Fo^2^+2Fc^2^)/'
_refine_ls_weighting_scheme calc
_refine_ls_wR_factor_all 0.174
_refine_ls_wR_factor_obs 0.158
_reflns_number_observed 8815
_reflns_number_total 10996
_reflns_observed_criterion >2.0\s(I)
_cod_data_source_file ja962910f.cif
_cod_data_source_block WU258W
_cod_depositor_comments
;
The following automatic conversions were performed:

'_refine_ls_weighting_scheme' value 'calc
w=1/[\s^2^(Fo^2^)+(0.0969P)^2^+48.8517P] where P=(Fo^2^+2Fc^2^)/' was
changed to 'calc'. New tag '_refine_ls_weighting_details' was
created. The value of the new tag was set to
'w=1/[\s^2^(Fo^2^)+(0.0969P)^2^+48.8517P] where P=(Fo^2^+2Fc^2^)/'.

Automatic conversion script
Id: cif_fix_values 3143 2015-03-26 13:38:13Z robertas 
;
_cod_database_code 4117226

loop_
_symmetry_equiv_pos_as_xyz
'   +x,   +y,   +z'
'   -x,   -y,   -z'

loop_
_atom_site_aniso_label
_atom_site_aniso_U_11
_atom_site_aniso_U_22
_atom_site_aniso_U_33
_atom_site_aniso_U_12
_atom_site_aniso_U_13
_atom_site_aniso_U_23
Re(1) 0.0284(3) 0.0271(3) 0.0279(3) -0.0021(2) -0.0132(2) -0.0027(2)
Re(2) 0.0271(3) 0.0242(2) 0.0225(3) -0.0035(2) -0.0105(2) -0.0017(2)
Cl(1) 0.030(8) 0.052(8) 0.050(8) -0.017(5) -0.012(7) 0.002(6)
Cl(2) 0.033(6) 0.047(6) 0.047(5) 0.007(5) -0.016(5) -0.014(4)
Cl(3) 0.033(2) 0.0277(13) 0.0276(13) -0.0040(11) -0.0121(12) -0.0004(11)
Cl(4) 0.039(2) 0.0306(14) 0.0344(15) 0.0000(12) -0.0173(13) -0.0011(11)
P(1) 0.026(2) 0.0261(14) 0.0265(14) -0.0005(12) -0.0088(13) -0.0040(11)
P(2) 0.026(2) 0.0269(14) 0.0264(14) -0.0033(12) -0.0116(13) -0.0021(11)
P(3) 0.029(2) 0.035(2) 0.031(2) -0.0039(12) -0.0175(14) -0.0024(12)
P(4) 0.028(2) 0.0297(15) 0.0216(14) -0.0017(12) -0.0096(13) -0.0041(11)
O(1) 0.07(3) 0.066(19) 0.07(2) -0.025(17) -0.03(2) -0.007(15)
N(10) 0.045(7) 0.037(6) 0.057(7) 0.012(5) -0.027(6) -0.012(5)
N(20) 0.036(7) 0.047(6) 0.038(6) -0.006(6) -0.009(6) -0.008(5)
C(10) 0.032(7) 0.042(7) 0.032(6) -0.005(6) -0.013(6) -0.008(5)
C(11) 0.075(12) 0.054(9) 0.070(10) 0.018(8) -0.053(9) -0.022(8)
C(12) 0.135(19) 0.047(10) 0.126(16) 0.017(11) -0.098(16) -0.029(10)
C(13) 0.18(3) 0.069(14) 0.22(3) 0.028(18) -0.16(3) -0.045(16)
C(14) 0.22(4) 0.077(17) 0.24(4) 0.08(2) -0.20(4) -0.07(2)
C(15) 0.083(15) 0.14(2) 0.19(3) 0.060(15) -0.099(18) -0.12(2)
C(16) 0.056(11) 0.095(13) 0.121(15) 0.031(10) -0.053(11) -0.065(12)
C(17) 0.13(2) 0.076(13) 0.103(15) -0.037(13) -0.060(15) 0.020(11)
C(18) 0.080(15) 0.17(2) 0.076(13) -0.027(15) -0.012(12) -0.027(15)
C(20) 0.026(7) 0.026(6) 0.029(6) -0.004(5) -0.001(6) -0.007(5)
C(21) 0.060(10) 0.047(8) 0.026(6) -0.030(7) -0.005(7) 0.001(6)
C(22) 0.032(8) 0.099(12) 0.040(8) -0.018(8) -0.006(7) -0.020(8)
C(23) 0.047(11) 0.18(2) 0.066(11) -0.055(13) 0.013(10) -0.045(14)
C(24) 0.15(3) 0.13(2) 0.086(17) -0.09(2) -0.013(19) 0.034(16)
C(25) 0.14(2) 0.081(14) 0.086(15) -0.041(16) -0.010(17) 0.012(11)
C(26) 0.080(12) 0.050(9) 0.037(8) -0.020(8) 0.002(8) 0.007(7)
C(27) 0.067(11) 0.102(14) 0.081(12) 0.012(10) -0.041(10) -0.035(10)
C(28) 0.15(2) 0.062(11) 0.068(12) 0.030(12) -0.027(13) 0.007(9)
C(111) 0.043(7) 0.035(6) 0.023(6) 0.009(5) -0.014(5) -0.006(5)
C(112) 0.048(8) 0.037(7) 0.034(7) -0.004(6) -0.011(6) -0.001(5)
C(113) 0.053(9) 0.041(7) 0.042(7) -0.005(6) -0.007(7) 0.011(6)
C(114) 0.063(10) 0.070(10) 0.037(7) -0.008(8) -0.019(7) 0.012(7)
C(115) 0.064(10) 0.060(9) 0.035(7) 0.005(7) -0.019(7) -0.017(6)
C(116) 0.039(8) 0.055(8) 0.041(7) -0.006(6) -0.012(6) -0.001(6)
C(121) 0.028(7) 0.032(6) 0.037(6) 0.001(5) -0.015(6) -0.010(5)
C(122) 0.039(8) 0.055(8) 0.045(8) 0.000(6) -0.012(7) -0.007(6)
C(123) 0.038(9) 0.063(10) 0.077(11) 0.019(7) -0.004(8) -0.019(9)
C(124) 0.044(10) 0.064(10) 0.075(10) 0.022(7) -0.018(9) -0.038(9)
C(125) 0.063(11) 0.029(7) 0.089(11) 0.011(7) -0.040(10) -0.004(7)
C(126) 0.036(7) 0.038(7) 0.051(8) 0.006(6) -0.009(6) -0.009(6)
C(12B) 0.033(7) 0.031(6) 0.036(6) -0.003(5) -0.017(5) -0.007(5)
C(211) 0.024(6) 0.042(7) 0.029(6) -0.002(5) -0.016(5) -0.003(5)
C(212) 0.049(8) 0.047(7) 0.050(8) 0.001(6) -0.025(7) -0.019(6)
C(213) 0.063(10) 0.077(10) 0.048(8) 0.010(8) -0.036(8) -0.018(7)
C(214) 0.058(9) 0.077(11) 0.039(7) 0.007(8) -0.024(7) -0.003(7)
C(215) 0.059(9) 0.044(7) 0.039(7) -0.004(6) -0.021(7) 0.007(6)
C(216) 0.040(7) 0.036(7) 0.040(7) -0.006(5) -0.019(6) 0.001(5)
C(221) 0.029(7) 0.038(6) 0.032(6) -0.004(5) -0.012(5) -0.010(5)
C(222) 0.047(8) 0.044(7) 0.049(8) -0.007(6) -0.016(7) -0.005(6)
C(223) 0.090(14) 0.055(9) 0.054(9) -0.046(9) -0.016(9) 0.005(7)
C(224) 0.054(11) 0.099(14) 0.070(11) -0.038(10) -0.014(9) -0.011(10)
C(225) 0.036(9) 0.083(11) 0.075(10) -0.017(8) -0.019(8) -0.008(9)
C(226) 0.036(8) 0.056(8) 0.067(9) -0.004(6) -0.022(7) -0.008(7)
C(311) 0.039(7) 0.030(6) 0.041(7) -0.005(5) -0.018(6) -0.009(5)
C(312) 0.070(10) 0.044(7) 0.044(7) -0.014(7) -0.024(7) -0.004(6)
C(313) 0.079(11) 0.062(9) 0.057(9) -0.028(8) -0.029(8) -0.015(8)
C(314) 0.075(11) 0.045(8) 0.080(11) -0.019(8) -0.031(9) -0.014(8)
C(315) 0.095(13) 0.037(8) 0.090(11) -0.023(8) -0.056(10) 0.005(7)
C(316) 0.058(9) 0.048(8) 0.057(8) -0.008(6) -0.038(7) -0.003(6)
C(321) 0.046(8) 0.043(7) 0.054(8) 0.004(6) -0.038(7) -0.014(6)
C(322) 0.076(11) 0.060(9) 0.072(10) -0.004(8) -0.057(9) 0.011(8)
C(323) 0.115(18) 0.063(11) 0.130(16) -0.026(11) -0.097(15) 0.026(10)
C(324) 0.117(19) 0.068(12) 0.18(2) 0.023(12) -0.124(18) -0.022(13)
C(325) 0.073(12) 0.077(12) 0.133(16) 0.024(9) -0.079(12) -0.035(12)
C(326) 0.044(9) 0.076(10) 0.071(10) 0.000(7) -0.039(8) -0.009(8)
C(34B) 0.039(7) 0.041(6) 0.022(5) -0.003(5) -0.017(5) -0.006(5)
C(411) 0.028(6) 0.037(6) 0.030(6) -0.003(5) -0.007(5) -0.001(5)
C(412) 0.055(8) 0.033(6) 0.037(7) -0.003(6) -0.020(6) -0.006(5)
C(413) 0.071(10) 0.033(7) 0.055(8) -0.012(6) -0.030(8) 0.003(6)
C(414) 0.098(13) 0.033(7) 0.082(11) -0.009(7) -0.047(10) -0.011(7)
C(415) 0.132(17) 0.047(9) 0.079(11) -0.017(9) -0.070(11) -0.012(8)
C(416) 0.073(10) 0.053(8) 0.056(8) -0.006(7) -0.039(8) -0.012(7)
C(421) 0.033(7) 0.036(6) 0.023(6) -0.005(5) -0.005(5) -0.010(5)
C(422) 0.047(9) 0.077(10) 0.033(7) -0.010(7) -0.012(7) -0.002(6)
C(423) 0.030(8) 0.116(14) 0.044(9) -0.014(8) 0.004(7) -0.010(9)
C(424) 0.059(12) 0.108(14) 0.048(9) -0.044(11) 0.004(9) -0.016(10)
C(425) 0.086(14) 0.055(9) 0.046(9) -0.027(9) -0.001(9) 0.008(7)
C(426) 0.050(9) 0.045(7) 0.036(7) -0.007(6) -0.005(7) 0.000(6)

loop_
_atom_site_label
_atom_site_fract_x
_atom_site_fract_y
_atom_site_fract_z
_atom_site_U_iso_or_equiv
_atom_site_thermal_displace_type
Re(1) 0.15609(3) 0.28339(2) 0.18858(2) 0.02730(19) Uani
Re(2) -0.07557(3) 0.31044(2) 0.26014(2) 0.02449(17) Uani
Cl(1) 0.2900(8) 0.3535(7) 0.1034(7) 0.045(5) Uani
Cl(2) -0.1899(8) 0.4043(7) 0.2487(6) 0.042(4) Uani
Cl(3) 0.0530(2) 0.39719(15) 0.16199(15) 0.0298(10) Uani
Cl(4) 0.0286(2) 0.1979(2) 0.2832(2) 0.0345(11) Uani
Cl(10) -0.0134(11) 0.9209(9) 0.3306(10) 0.077(6) Uiso
S(1) -0.0011(7) 0.8948(5) 0.2864(5) 0.127(4) Uiso
P(1) 0.1453(2) 0.2184(2) 0.0857(2) 0.0269(10) Uani
P(2) -0.0730(2) 0.2387(2) 0.1567(2) 0.0262(10) Uani
P(3) 0.1498(2) 0.3386(2) 0.3026(2) 0.0299(12) Uani
P(4) -0.0665(2) 0.3697(2) 0.3653(2) 0.0265(11) Uani
F(101) 0.0263(14) 0.7964(11) 0.3934(11) 0.176(10) Uiso
F(102) 0.1362(12) 0.8700(13) 0.3240(12) 0.48(4) Uiso
F(103) 0.0179(16) 0.9172(10) 0.4083(10) 0.194(11) Uiso
O(1) 0.330(2) 0.373(2) 0.081(2) 0.069(15) Uani
O(2) -0.2295(17) 0.4351(13) 0.2526(12) 0.051(6) Uiso
O(101) 0.0231(10) 0.9758(7) 0.2570(7) 0.075(5) Uiso
O(102) 0.0432(14) 0.8383(8) 0.2351(8) 0.192(13) Uiso
O(103) -0.0973(9) 0.8848(11) 0.3307(10) 0.27(2) Uiso
N(10) 0.2971(8) 0.1442(6) 0.2115(6) 0.045(4) Uani
N(20) -0.2421(8) 0.2090(6) 0.3841(6) 0.042(4) Uani
C(1) 0.264(3) 0.336(3) 0.119(3) 0.041(12) Uiso
C(2) -0.167(3) 0.390(3) 0.249(3) 0.030(13) Uiso
C(10) 0.2436(8) 0.1944(7) 0.2039(6) 0.035(4) Uani
C(11) 0.3618(12) 0.0860(9) 0.2200(9) 0.058(7) Uani
C(12) 0.3279(17) 0.0197(10) 0.2770(13) 0.087(11) Uani
C(13) 0.394(2) -0.0409(14) 0.286(2) 0.126(18) Uani
C(14) 0.482(3) -0.0325(16) 0.241(2) 0.14(2) Uani
C(15) 0.5182(16) 0.0337(17) 0.1843(17) 0.119(14) Uani
C(16) 0.4572(12) 0.0980(12) 0.1707(12) 0.081(8) Uani
C(17) 0.2293(17) 0.0109(12) 0.3268(12) 0.101(11) Uani
C(18) 0.4857(15) 0.1732(16) 0.1109(11) 0.114(11) Uani
C(20) -0.1790(8) 0.2463(6) 0.3384(7) 0.030(4) Uani
C(21) -0.3193(10) 0.1636(8) 0.4375(7) 0.047(5) Uani
C(22) -0.4082(10) 0.1958(10) 0.4517(8) 0.057(6) Uani
C(23) -0.4810(13) 0.1457(16) 0.5063(11) 0.101(9) Uani
C(24) -0.461(2) 0.0706(19) 0.5404(15) 0.136(15) Uani
C(25) -0.373(2) 0.0438(14) 0.5273(13) 0.115(12) Uani
C(26) -0.2980(13) 0.0890(9) 0.4743(8) 0.065(6) Uani
C(27) -0.4240(13) 0.2764(11) 0.4109(10) 0.078(8) Uani
C(28) -0.1988(17) 0.0606(11) 0.4601(11) 0.105(10) Uani
C(101) 0.0461(10) 0.8686(8) 0.3562(8) 0.45(7) Uiso
C(111) 0.1640(9) 0.2778(7) -0.0096(6) 0.034(4) Uani
C(112) 0.1905(9) 0.3579(7) -0.0282(7) 0.042(5) Uani
C(113) 0.2059(10) 0.4000(8) -0.1021(7) 0.052(5) Uani
C(114) 0.1954(11) 0.3639(9) -0.1592(8) 0.059(6) Uani
C(115) 0.1690(10) 0.2840(8) -0.1399(7) 0.053(6) Uani
C(116) 0.1518(9) 0.2405(8) -0.0660(7) 0.047(5) Uani
C(121) 0.2293(8) 0.1317(6) 0.0608(6) 0.031(4) Uani
C(122) 0.3150(9) 0.1427(8) -0.0036(7) 0.048(5) Uani
C(123) 0.3838(11) 0.0792(9) -0.0185(10) 0.067(6) Uani
C(124) 0.3666(11) 0.0069(9) 0.0318(9) 0.062(7) Uani
C(125) 0.2830(11) -0.0031(8) 0.0942(9) 0.059(7) Uani
C(126) 0.2138(9) 0.0585(7) 0.1096(8) 0.045(5) Uani
C(12B) 0.0324(8) 0.1716(6) 0.1172(7) 0.032(4) Uani
C(211) -0.0813(8) 0.2948(7) 0.0672(6) 0.030(4) Uani
C(212) -0.0904(9) 0.2532(8) 0.0140(7) 0.046(5) Uani
C(213) -0.0928(11) 0.2943(9) -0.0548(8) 0.058(6) Uani
C(214) -0.0878(10) 0.3782(9) -0.0700(8) 0.058(6) Uani
C(215) -0.0778(10) 0.4205(8) -0.0176(7) 0.049(5) Uani
C(216) -0.0755(9) 0.3791(7) 0.0515(7) 0.038(5) Uani
C(221) -0.1700(8) 0.1691(7) 0.1963(6) 0.032(4) Uani
C(222) -0.1623(10) 0.0929(7) 0.2354(7) 0.048(5) Uani
C(223) -0.2397(13) 0.0448(9) 0.2742(8) 0.069(7) Uani
C(224) -0.3244(12) 0.0743(12) 0.2720(10) 0.076(8) Uani
C(225) -0.3325(10) 0.1506(10) 0.2329(9) 0.065(6) Uani
C(226) -0.2549(9) 0.1971(8) 0.1951(8) 0.053(5) Uani
C(311) 0.1789(8) 0.4442(7) 0.2938(7) 0.035(4) Uani
C(312) 0.1922(11) 0.4696(8) 0.3537(8) 0.052(5) Uani
C(313) 0.2106(11) 0.5500(9) 0.3510(9) 0.063(6) Uani
C(314) 0.2165(12) 0.6040(9) 0.2873(9) 0.065(7) Uani
C(315) 0.2039(12) 0.5801(8) 0.2270(10) 0.068(7) Uani
C(316) 0.1834(10) 0.5002(8) 0.2312(8) 0.049(5) Uani
C(321) 0.2293(9) 0.2823(7) 0.3433(7) 0.041(5) Uani
C(322) 0.2027(12) 0.2290(9) 0.4104(9) 0.063(7) Uani
C(323) 0.2708(16) 0.1851(10) 0.4312(13) 0.090(10) Uani
C(324) 0.3632(16) 0.1942(11) 0.3860(15) 0.100(12) Uani
C(325) 0.3900(13) 0.2483(11) 0.3207(13) 0.081(9) Uani
C(326) 0.3249(10) 0.2941(9) 0.2989(9) 0.059(6) Uani
C(34B) 0.0345(8) 0.3292(7) 0.3866(6) 0.032(4) Uani
C(411) -0.0626(8) 0.4801(7) 0.3586(6) 0.034(4) Uani
C(412) -0.0667(9) 0.5319(7) 0.2948(7) 0.041(5) Uani
C(413) -0.0644(10) 0.6165(7) 0.2910(8) 0.052(6) Uani
C(414) -0.0575(13) 0.6466(8) 0.3499(9) 0.067(7) Uani
C(415) -0.0528(14) 0.5964(9) 0.4141(10) 0.075(8) Uani
C(416) -0.0580(11) 0.5133(8) 0.4194(8) 0.056(6) Uani
C(421) -0.1667(8) 0.3443(7) 0.4597(6) 0.032(4) Uani
C(422) -0.2511(10) 0.3854(9) 0.4693(7) 0.054(5) Uani
C(423) -0.3323(10) 0.3646(11) 0.5358(8) 0.069(6) Uani
C(424) -0.3285(13) 0.3017(12) 0.5916(9) 0.077(7) Uani
C(425) -0.2426(13) 0.2588(9) 0.5836(8) 0.071(7) Uani
C(426) -0.1644(10) 0.2814(8) 0.5161(7) 0.048(5) Uani
C(901) 0.4840(18) 0.5461(14) 0.7785(14) 0.108(7) Uiso
C(902) 0.5349(18) 0.5331(14) 0.8263(14) 0.109(7) Uiso
C(903) 0.493(2) 0.5523(16) 0.9003(16) 0.132(9) Uiso
C(904) 0.401(3) 0.5740(19) 0.937(2) 0.159(11) Uiso
C(905) 0.358(2) 0.5859(17) 0.8877(18) 0.141(10) Uiso
C(906) 0.3885(17) 0.5773(13) 0.8176(14) 0.105(7) Uiso
C(907) 0.530(2) 0.529(2) 0.6974(18) 0.177(13) Uiso
C(911) 0.0909(17) -0.0049(13) 0.9718(14) 0.101(6) Uiso
C(912) -0.0550(19) 0.0400(15) 0.9573(16) 0.123(8) Uiso
C(913) 0.0414(19) 0.0340(14) 0.9247(15) 0.114(7) Uiso
C(914) 0.174(4) -0.007(4) 0.941(3) 0.15(2) Uiso
C(921) 0.387(2) 0.7519(17) 0.1173(17) 0.131(9) Uiso
C(922) 0.397(2) 0.7803(15) 0.1724(15) 0.123(8) Uiso
C(923) 0.483(3) 0.7586(19) 0.1894(17) 0.152(11) Uiso
C(924) 0.543(2) 0.7072(19) 0.1701(18) 0.147(10) Uiso
C(925) 0.525(3) 0.6789(19) 0.1142(18) 0.156(11) Uiso
C(926) 0.456(2) 0.6914(15) 0.0808(15) 0.126(8) Uiso
C(927) 0.323(2) 0.7633(17) 0.0926(16) 0.147(10) Uiso
H(13) 0.375(2) -0.0864(14) 0.324(2) 0.1640 Uiso
H(14) 0.524(3) -0.0741(16) 0.247(2) 0.1880 Uiso
H(15) 0.5825(16) 0.0364(17) 0.1550(17) 0.1550 Uiso
H(23) -0.5431(13) 0.1636(16) 0.5192(11) 0.1310 Uiso
H(24) -0.510(2) 0.0374(19) 0.5738(15) 0.1760 Uiso
H(25) -0.363(2) -0.0058(14) 0.5541(13) 0.1490 Uiso
H(112) 0.1980(9) 0.3835(7) 0.0088(7) 0.0550 Uiso
H(113) 0.2237(10) 0.4538(8) -0.1139(7) 0.0670 Uiso
H(114) 0.2059(11) 0.3927(9) -0.2086(8) 0.0770 Uiso
H(115) 0.1625(10) 0.2587(8) -0.1775(7) 0.0690 Uiso
H(116) 0.1325(9) 0.1871(8) -0.0540(7) 0.0610 Uiso
H(122) 0.3267(9) 0.1921(8) -0.0369(7) 0.0630 Uiso
H(123) 0.4408(11) 0.0859(9) -0.0621(10) 0.0870 Uiso
H(124) 0.4124(11) -0.0351(9) 0.0227(9) 0.0810 Uiso
H(125) 0.2718(11) -0.0524(8) 0.1276(9) 0.0770 Uiso
H(126) 0.1567(9) 0.0503(7) 0.1529(8) 0.0580 Uiso
H(12A) 0.0283(8) 0.1254(6) 0.1573(7) 0.0420 Uiso
H(12B) 0.0320(8) 0.1506(6) 0.0725(7) 0.0420 Uiso
H(17A) 0.2211(19) -0.038(5) 0.364(5) 0.1310 Uiso
H(17B) 0.196(2) 0.008(8) 0.2949(15) 0.1310 Uiso
H(17C) 0.205(3) 0.057(4) 0.355(6) 0.1310 Uiso
H(18A) 0.5524(18) 0.171(5) 0.081(7) 0.1470 Uiso
H(18B) 0.468(11) 0.2207(17) 0.1374(13) 0.1470 Uiso
H(18C) 0.455(9) 0.176(5) 0.076(6) 0.1470 Uiso
H(212) -0.0951(9) 0.1968(8) 0.0246(7) 0.0590 Uiso
H(213) -0.0978(11) 0.2656(9) -0.0910(8) 0.0750 Uiso
H(214) -0.0912(10) 0.4061(9) -0.1158(8) 0.0750 Uiso
H(215) -0.0726(10) 0.4768(8) -0.0286(7) 0.0630 Uiso
H(216) -0.0701(9) 0.4077(7) 0.0875(7) 0.0490 Uiso
H(222) -0.1049(10) 0.0735(7) 0.2358(7) 0.0620 Uiso
H(223) -0.2347(13) -0.0064(9) 0.3012(8) 0.0900 Uiso
H(224) -0.3764(12) 0.0422(12) 0.2972(10) 0.0980 Uiso
H(225) -0.3897(10) 0.1703(10) 0.2321(9) 0.0850 Uiso
H(226) -0.2599(9) 0.2484(8) 0.1683(8) 0.0680 Uiso
H(27A) -0.4900(13) 0.290(3) 0.430(5) 0.1020 Uiso
H(27B) -0.399(8) 0.274(2) 0.3553(12) 0.1020 Uiso
H(27C) -0.393(7) 0.3171(16) 0.421(6) 0.1020 Uiso
H(28A) -0.166(3) 0.105(3) 0.462(8) 0.1360 Uiso
H(28B) -0.168(3) 0.042(8) 0.409(4) 0.1360 Uiso
H(28C) -0.1992(17) 0.017(6) 0.500(5) 0.1360 Uiso
H(312) 0.1889(11) 0.4320(8) 0.3972(8) 0.0670 Uiso
H(313) 0.2187(11) 0.5664(9) 0.3923(9) 0.0810 Uiso
H(314) 0.2292(12) 0.6580(9) 0.2846(9) 0.0840 Uiso
H(315) 0.2092(12) 0.6176(8) 0.1830(10) 0.0880 Uiso
H(316) 0.1725(10) 0.4847(8) 0.1908(8) 0.0640 Uiso
H(322) 0.1395(12) 0.2217(9) 0.4422(9) 0.0820 Uiso
H(323) 0.2524(16) 0.1484(10) 0.4775(13) 0.1170 Uiso
H(324) 0.4077(16) 0.1630(11) 0.4003(15) 0.1290 Uiso
H(325) 0.4535(13) 0.2552(11) 0.2897(13) 0.1050 Uiso
H(326) 0.3444(10) 0.3331(9) 0.2543(9) 0.0760 Uiso
H(34A) 0.0256(8) 0.2719(7) 0.4077(6) 0.0420 Uiso
H(34B) 0.0352(8) 0.3571(7) 0.4275(6) 0.0420 Uiso
H(412) -0.0709(9) 0.5105(7) 0.2540(7) 0.0540 Uiso
H(413) -0.0677(10) 0.6514(7) 0.2482(8) 0.0680 Uiso
H(414) -0.0558(13) 0.7027(8) 0.3473(9) 0.0860 Uiso
H(415) -0.0461(14) 0.6183(9) 0.4535(10) 0.0980 Uiso
H(416) -0.0583(11) 0.4793(8) 0.4640(8) 0.0720 Uiso
H(422) -0.2536(10) 0.4275(9) 0.4308(7) 0.0700 Uiso
H(423) -0.3887(10) 0.3930(11) 0.5423(8) 0.0900 Uiso
H(424) -0.3832(13) 0.2869(12) 0.6355(9) 0.1000 Uiso
H(425) -0.2393(13) 0.2174(9) 0.6222(8) 0.0930 Uiso
H(426) -0.1078(10) 0.2528(8) 0.5084(7) 0.0630 Uiso
H(902) 0.5962(18) 0.5117(14) 0.8069(14) 0.1420 Uiso
H(903) 0.530(2) 0.5505(16) 0.9281(16) 0.1710 Uiso
H(904) 0.371(3) 0.5799(19) 0.990(2) 0.2070 Uiso
H(905) 0.295(2) 0.6034(17) 0.9099(18) 0.1840 Uiso
H(906) 0.3509(17) 0.5906(13) 0.7901(14) 0.1360 Uiso
H(90A) 0.581(11) 0.564(11) 0.668(4) 0.2300 Uiso
H(90B) 0.485(5) 0.538(15) 0.674(5) 0.2300 Uiso
H(90C) 0.553(16) 0.473(5) 0.697(2) 0.2300 Uiso
H(912) -0.0901(19) 0.0668(15) 0.9305(16) 0.1590 Uiso
H(913) 0.0748(19) 0.0550(14) 0.8722(15) 0.1480 Uiso
H(91A) 0.195(4) 0.041(11) 0.905(17) 0.1960 Uiso
H(91B) 0.196(4) -0.054(13) 0.914(19) 0.1960 Uiso
H(91C) 0.198(4) -0.01(2) 0.981(4) 0.1960 Uiso
H(922) 0.351(2) 0.8152(15) 0.2024(15) 0.1590 Uiso
H(923) 0.489(3) 0.7920(19) 0.2213(17) 0.1970 Uiso
H(924) 0.590(2) 0.6907(19) 0.1881(18) 0.1910 Uiso
H(925) 0.571(3) 0.6401(19) 0.0903(18) 0.2020 Uiso
H(926) 0.457(2) 0.6640(15) 0.0415(15) 0.1630 Uiso
H(92A) 0.328(8) 0.721(6) 0.062(9) 0.1910 Uiso
H(92B) 0.329(8) 0.815(5) 0.060(9) 0.1910 Uiso
H(92C) 0.263(2) 0.762(11) 0.1367(16) 0.1910 Uiso

loop_
_geom_angle_atom_site_label_1
_geom_angle_atom_site_label_2
_geom_angle_atom_site_label_3
_geom_angle
_geom_angle_publ_flag
C(1) Re(1) C(10) 84.6(15) y
C(1) Re(1) Cl(1) 1.9(15) y
C(10) Re(1) Cl(1) 85.9(4) y
C(1) Re(1) P(3) 93.8(15) y
C(10) Re(1) P(3) 89.7(3) y
Cl(1) Re(1) P(3) 92.5(3) y
C(1) Re(1) Cl(4) 171.7(15) y
C(10) Re(1) Cl(4) 87.1(3) y
Cl(1) Re(1) Cl(4) 172.9(2) y
P(3) Re(1) Cl(4) 86.01(10) y
C(1) Re(1) P(1) 93.4(15) y
C(10) Re(1) P(1) 90.5(3) y
Cl(1) Re(1) P(1) 94.7(3) y
P(3) Re(1) P(1) 172.84(9) y
Cl(4) Re(1) P(1) 86.86(10) y
C(1) Re(1) Cl(3) 92.6(15) y
C(10) Re(1) Cl(3) 176.9(3) y
Cl(1) Re(1) Cl(3) 91.3(3) y
P(3) Re(1) Cl(3) 91.92(10) y
Cl(4) Re(1) Cl(3) 95.67(10) y
P(1) Re(1) Cl(3) 88.16(9) y
C(2) Re(2) C(20) 87.4(15) y
C(2) Re(2) Cl(2) 1.7(16) y
C(20) Re(2) Cl(2) 85.8(4) y
C(2) Re(2) P(4) 93.3(15) y
C(20) Re(2) P(4) 89.2(3) y
Cl(2) Re(2) P(4) 93.6(3) y
C(2) Re(2) P(2) 93.0(15) y
C(20) Re(2) P(2) 90.6(3) y
Cl(2) Re(2) P(2) 92.7(3) y
P(4) Re(2) P(2) 173.69(9) y
C(2) Re(2) Cl(4) 173.8(15) y
C(20) Re(2) Cl(4) 86.5(3) y
Cl(2) Re(2) Cl(4) 172.2(3) y
P(4) Re(2) Cl(4) 87.63(10) y
P(2) Re(2) Cl(4) 86.06(10) y
C(2) Re(2) Cl(3) 90.8(15) y
C(20) Re(2) Cl(3) 177.8(3) y
Cl(2) Re(2) Cl(3) 92.5(3) y
P(4) Re(2) Cl(3) 89.68(10) y
P(2) Re(2) Cl(3) 90.76(9) y
Cl(4) Re(2) Cl(3) 95.27(10) y
O(2) Cl(2) Re(2) 169.9(18) y
O(1) Cl(1) Re(1) 175(4) y
Re(1) Cl(3) Re(2) 83.83(9) y
Re(1) Cl(4) Re(2) 85.22(9) y
C(111) P(1) C(121) 103.9(5) y
C(111) P(1) C(12B) 104.3(5) y
C(121) P(1) C(12B) 102.7(5) y
C(111) P(1) Re(1) 119.7(4) y
C(121) P(1) Re(1) 111.3(4) y
C(12B) P(1) Re(1) 113.2(4) y
C(221) P(2) C(211) 103.5(5) y
C(221) P(2) C(12B) 103.9(5) y
C(211) P(2) C(12B) 102.9(5) y
C(221) P(2) Re(2) 110.4(4) y
C(211) P(2) Re(2) 121.2(4) y
C(12B) P(2) Re(2) 113.2(4) y
C(311) P(3) C(321) 101.9(5) y
C(311) P(3) C(34B) 104.1(5) y
C(321) P(3) C(34B) 103.1(6) y
C(311) P(3) Re(1) 120.7(4) y
C(321) P(3) Re(1) 112.2(4) y
C(34B) P(3) Re(1) 112.9(4) y
C(411) P(4) C(34B) 104.1(5) y
C(411) P(4) C(421) 102.5(5) y
C(34B) P(4) C(421) 103.3(5) y
C(411) P(4) Re(2) 120.5(4) y
C(34B) P(4) Re(2) 112.8(3) y
C(421) P(4) Re(2) 111.9(4) y
Cl(1) O(1) C(1) 4(3) y
C(10) N(10) C(11) 178.8(14) y
C(20) N(20) C(21) 178.2(12) y
O(1) C(1) Re(1) 175(5) y
N(10) C(10) Re(1) 177.7(11) y
N(20) C(20) Re(2) 178.2(11) y
Cl(2) O(2) C(2) 4(3) y
O(2) C(2) Re(2) 171(4) y
C(11) C(12) C(13) 117(2) n
C(11) C(12) C(17) 122.8(17) n
C(13) C(12) C(17) 120(2) n
C(14) C(13) C(12) 120(3) n
C(13) C(14) C(15) 125(3) n
C(14) C(15) C(16) 120(2) n
C(11) C(16) C(15) 113(2) n
C(11) C(16) C(18) 120.2(16) n
C(15) C(16) C(18) 126(2) n
C(22) C(21) C(26) 125.2(13) n
C(22) C(21) N(20) 118.9(12) n
C(26) C(21) N(20) 115.8(14) n
C(21) C(22) C(23) 114.8(17) n
C(21) C(22) C(27) 121.3(13) n
C(23) C(22) C(27) 123.9(17) n
C(24) C(23) C(22) 120(2) n
C(25) C(24) C(23) 122(2) n
C(24) C(25) C(26) 121(2) n
C(25) C(26) C(21) 116(2) n
C(25) C(26) C(28) 121.4(19) n
C(21) C(26) C(28) 122.1(13) n
C(112) C(111) C(116) 119.2(10) n
C(112) C(111) P(1) 122.1(9) n
C(116) C(111) P(1) 118.6(9) n
C(111) C(112) C(113) 120.0(12) n
C(112) C(113) C(114) 121.7(12) n
C(115) C(114) C(113) 117.8(12) n
C(114) C(115) C(116) 121.9(13) n
C(115) C(116) C(111) 119.3(12) n
C(126) C(121) C(122) 119.1(11) n
C(126) C(121) P(1) 121.1(9) n
C(122) C(121) P(1) 119.4(9) n
C(121) C(122) C(123) 119.9(13) n
C(124) C(123) C(122) 119.7(13) n
C(125) C(124) C(123) 119.9(13) n
C(124) C(125) C(126) 121.4(13) n
C(121) C(126) C(125) 120.0(12) n
P(1) C(12B) P(2) 116.1(6) n
C(212) C(211) C(216) 119.5(10) n
C(212) C(211) P(2) 120.1(9) n
C(216) C(211) P(2) 120.4(8) n
C(211) C(212) C(213) 120.5(12) n
C(212) C(213) C(214) 119.9(13) n
C(215) C(214) C(213) 120.2(12) n
C(214) C(215) C(216) 119.8(12) n
C(215) C(216) C(211) 120.1(11) n
C(226) C(221) C(222) 119.5(12) n
C(226) C(221) P(2) 119.3(9) n
C(222) C(221) P(2) 120.8(9) n
C(221) C(222) C(223) 120.5(14) n
C(222) C(223) C(224) 118.9(15) n
C(225) C(224) C(223) 120.8(14) n
C(226) C(225) C(224) 119.1(15) n
C(225) C(226) C(221) 121.2(14) n
C(316) C(311) C(312) 118.3(11) n
C(316) C(311) P(3) 122.0(9) n
C(312) C(311) P(3) 119.7(9) n
C(311) C(312) C(313) 121.5(12) n
C(314) C(313) C(312) 118.9(13) n
C(313) C(314) C(315) 120.6(13) n
C(314) C(315) C(316) 120.1(14) n
C(311) C(316) C(315) 120.6(12) n
C(322) C(321) C(326) 118.6(13) n
C(322) C(321) P(3) 125.1(11) n
C(326) C(321) P(3) 116.3(10) n
C(321) C(322) C(323) 119.2(17) n
C(324) C(323) C(322) 121.7(17) n
C(325) C(324) C(323) 119.4(16) n
C(324) C(325) C(326) 120.7(19) n
C(325) C(326) C(321) 120.3(16) n
P(4) C(34B) P(3) 115.9(5) n
C(412) C(411) C(416) 118.8(11) n
C(412) C(411) P(4) 121.2(9) n
C(416) C(411) P(4) 119.9(9) n
C(411) C(412) C(413) 120.4(11) n
C(414) C(413) C(412) 119.3(12) n
C(413) C(414) C(415) 121.6(13) n
C(414) C(415) C(416) 119.4(13) n
C(415) C(416) C(411) 120.4(13) n
C(426) C(421) C(422) 119.1(11) n
C(426) C(421) P(4) 123.5(10) n
C(422) C(421) P(4) 117.0(9) n
C(421) C(422) C(423) 120.6(14) n
C(424) C(423) C(422) 119.4(16) n
C(423) C(424) C(425) 121.1(14) n
C(426) C(425) C(424) 117.0(14) n
C(421) C(426) C(425) 122.6(14) n
C(905) C(906) C(901) 119(3) n
C(902) C(901) C(906) 114(2) n
C(902) C(901) C(907) 120(3) n
C(906) C(901) C(907) 126(3) n
C(903) C(902) C(901) 119(3) n
C(902) C(903) C(904) 125(3) n
C(905) C(904) C(903) 112(3) n
C(906) C(905) C(904) 130(4) n
C(912) C(913) C(911) 120(2) n
C(914) C(911) C(912) 115(4) n
C(914) C(911) C(913) 118(4) n
C(912) C(911) C(913) 127(3) n
C(911) C(912) C(913) 113(3) n
Cl(10) S(1) O(102) 154.8(12) n
Cl(10) S(1) O(101) 73.8(11) n
O(102) S(1) O(101) 116.3(11) n
Cl(10) S(1) O(103) 77.4(12) n
O(102) S(1) O(103) 114.8(12) n
O(101) S(1) O(103) 114.2(12) n
Cl(10) S(1) C(101) 52.5(12) n
O(102) S(1) C(101) 102.3(12) n
O(101) S(1) C(101) 103.3(12) n
O(103) S(1) C(101) 103.5(12) n
C(101) F(103) Cl(10) 52.6(6) n
S(1) O(101) Cl(10) 38.6(7) n
S(1) O(103) Cl(10) 37.6(6) n
F(103) C(101) F(101) 106.8(6) n
F(103) C(101) F(102) 106.3(6) n
F(101) C(101) F(102) 106.1(6) n
F(103) C(101) Cl(10) 80.4(7) n
F(101) C(101) Cl(10) 124.6(8) n
F(102) C(101) Cl(10) 124.9(8) n
F(103) C(101) S(1) 113.0(8) n
F(101) C(101) S(1) 112.7(8) n
F(102) C(101) S(1) 111.6(8) n
Cl(10) C(101) S(1) 32.6(7) n
C(927) C(921) C(922) 132(3) n
C(927) C(921) C(926) 113(3) n
C(922) C(921) C(926) 115(3) n
C(921) C(922) C(923) 122(3) n
C(921) C(926) C(925) 110(3) n
C(924) C(923) C(922) 133(4) n
C(924) C(923) C(925) 43(2) n
C(922) C(923) C(925) 90(2) n
C(924) C(925) C(926) 139(3) n
C(924) C(925) C(923) 36.4(19) n
C(926) C(925) C(923) 103(3) n
C(923) C(924) C(925) 101(4) n
S(1) Cl(10) C(101) 94.9(14) n
S(1) Cl(10) O(101) 67.5(10) n
C(101) Cl(10) O(101) 121.1(14) n
S(1) Cl(10) O(103) 65.0(10) n
C(101) Cl(10) O(103) 117.5(12) n
O(101) Cl(10) O(103) 105.0(11) n
S(1) Cl(10) F(103) 141.9(17) n
C(101) Cl(10) F(103) 47.0(5) n
O(101) Cl(10) F(103) 125.6(12) n
O(103) Cl(10) F(103) 128.0(12) n

loop_
_geom_bond_atom_site_label_1
_geom_bond_atom_site_label_2
_geom_bond_distance
_geom_bond_publ_flag
Re(1) C(1) 1.86(4) y
Re(1) C(10) 1.981(13) y
Re(1) Cl(1) 2.332(12) y
Re(1) P(3) 2.441(3) y
Re(1) Cl(4) 2.447(3) y
Re(1) P(1) 2.451(3) y
Re(1) Cl(3) 2.484(3) y
Re(2) C(2) 1.91(4) y
Re(2) C(20) 1.948(12) y
Re(2) Cl(2) 2.309(13) y
Re(2) P(4) 2.424(3) y
Re(2) P(2) 2.440(3) y
Re(2) Cl(4) 2.458(3) y
Re(2) Cl(3) 2.488(3) y
Cl(2) O(2) 0.75(2) y
Cl(1) O(1) 0.68(2) y
P(1) C(111) 1.821(10) y
P(1) C(121) 1.827(11) y
P(1) C(12B) 1.837(11) y
P(2) C(221) 1.835(11) y
P(2) C(211) 1.835(10) y
P(2) C(12B) 1.843(11) y
P(3) C(311) 1.827(11) y
P(3) C(321) 1.831(12) y
P(3) C(34B) 1.841(11) y
P(4) C(411) 1.826(11) y
P(4) C(34B) 1.833(11) y
P(4) C(421) 1.834(11) y
O(1) C(1) 1.16(5) y
N(10) C(10) 1.16(2) y
N(10) C(11) 1.37(2) y
N(20) C(20) 1.161(14) y
N(20) C(21) 1.41(2) y
O(2) C(2) 1.15(4) y
C(12) C(13) 1.42(3) n
C(12) C(17) 1.45(3) n
C(13) C(14) 1.29(4) n
C(14) C(15) 1.38(4) n
C(15) C(16) 1.42(3) n
C(16) C(18) 1.50(3) n
C(21) C(22) 1.37(2) n
C(21) C(26) 1.40(2) n
C(22) C(23) 1.41(2) n
C(22) C(27) 1.48(2) n
C(23) C(24) 1.38(3) n
C(24) C(25) 1.33(4) n
C(25) C(26) 1.38(3) n
C(26) C(28) 1.51(3) n
C(111) C(112) 1.38(2) n
C(111) C(116) 1.41(2) n
C(112) C(113) 1.38(2) n
C(113) C(114) 1.39(2) n
C(114) C(115) 1.38(2) n
C(115) C(116) 1.39(2) n
C(121) C(126) 1.38(2) n
C(121) C(122) 1.39(2) n
C(122) C(123) 1.40(2) n
C(123) C(124) 1.37(2) n
C(124) C(125) 1.35(2) n
C(125) C(126) 1.38(2) n
C(211) C(212) 1.37(2) n
C(211) C(216) 1.39(2) n
C(212) C(213) 1.38(2) n
C(213) C(214) 1.38(2) n
C(214) C(215) 1.38(2) n
C(215) C(216) 1.38(2) n
C(221) C(226) 1.37(2) n
C(221) C(222) 1.38(2) n
C(222) C(223) 1.39(2) n
C(223) C(224) 1.39(2) n
C(224) C(225) 1.38(2) n
C(225) C(226) 1.37(2) n
C(311) C(316) 1.36(2) n
C(311) C(312) 1.37(2) n
C(312) C(313) 1.39(2) n
C(313) C(314) 1.35(2) n
C(314) C(315) 1.36(2) n
C(315) C(316) 1.39(2) n
C(321) C(322) 1.35(2) n
C(321) C(326) 1.40(2) n
C(322) C(323) 1.39(2) n
C(323) C(324) 1.35(3) n
C(324) C(325) 1.33(3) n
C(325) C(326) 1.37(2) n
C(411) C(412) 1.38(2) n
C(411) C(416) 1.39(2) n
C(412) C(413) 1.40(2) n
C(413) C(414) 1.34(2) n
C(414) C(415) 1.38(2) n
C(415) C(416) 1.38(2) n
C(421) C(426) 1.37(2) n
C(421) C(422) 1.38(2) n
C(422) C(423) 1.39(2) n
C(423) C(424) 1.37(2) n
C(424) C(425) 1.42(3) n
C(425) C(426) 1.38(2) n
C(906) C(905) 1.23(3) n
C(906) C(901) 1.45(3) n
C(901) C(902) 1.42(3) n
C(901) C(907) 1.46(3) n
C(902) C(903) 1.35(3) n
C(903) C(904) 1.36(4) n
C(904) C(905) 1.34(4) n
C(913) C(912) 1.38(3) n
C(913) C(911) 1.45(3) n
C(911) C(914) 1.18(6) n
C(911) C(912) 1.27(3) n
C(912) C(911) 1.27(3) n
S(1) Cl(10) 0.94(2) n
S(1) O(102) 1.380(8) n
S(1) O(101) 1.396(9) n
S(1) O(103) 1.400(9) n
S(1) C(101) 1.745(11) n
F(101) C(101) 1.284(8) n
F(102) C(101) 1.288(8) n
F(103) C(101) 1.281(8) n
F(103) Cl(10) 1.73(2) n
O(101) Cl(10) 1.45(2) n
O(103) Cl(10) 1.51(2) n
C(101) Cl(10) 1.39(2) n
C(921) C(927) 1.26(4) n
C(921) C(922) 1.29(3) n
C(921) C(926) 1.43(3) n
C(922) C(923) 1.50(4) n
C(926) C(925) 1.45(4) n
C(923) C(924) 1.19(4) n
C(923) C(925) 1.97(4) n
C(925) C(924) 1.36(4) n
